data_2231961
loop_
_publ_author_name
'Franz, Daniel'
'Lerner, Hans-Wolfram'
'Bolte, Michael'

_publ_section_title
;
 Tetrakis(diethyl
 ether)tetra-\m~4~-oxido-octakis(pentafluorophenyl)octazinc
;
_journal_coeditor_code KJ2188
_journal_issue 10
_journal_name_full 'Acta Crystallographica Section E'
_journal_page_first m1395
_journal_paper_doi 10.1107/S160053681103697X
_journal_volume 67
_journal_year 2011
_chemical_formula_iupac '[Zn8 (C6 F5)8 O4 (C4 H10 O)4]'
_chemical_formula_moiety 'C64 H40 F40 O8 Zn8'
_chemical_formula_sum 'C64 H40 F40 O8 Zn8'
_chemical_formula_weight 2219.92
_chemical_name_systematic
;
Tetrakis(diethyl ether)tetra-\m~4~-oxido-octakis(pentafluorophenyl)octazinc
;
_space_group_IT_number 218
_symmetry_cell_setting cubic
_symmetry_space_group_name_Hall 'P -4n 2 3'
_symmetry_space_group_name_H-M 'P -4 3 n'
_atom_sites_solution_hydrogens geom
_atom_sites_solution_primary direct
_atom_sites_solution_secondary difmap
_audit_creation_method SHELXL-97
_cell_angle_alpha 90.00
_cell_angle_beta 90.00
_cell_angle_gamma 90.00
_cell_formula_units_Z 6
_cell_length_a 23.4948(6)
_cell_length_b 23.4948(6)
_cell_length_c 23.4948(6)
_cell_measurement_reflns_used 44493
_cell_measurement_temperature 173(2)
_cell_measurement_theta_max 25.8
_cell_measurement_theta_min 2.5
_cell_volume 12969.3(6)
_computing_cell_refinement 'X-AREA (Stoe & Cie, 2001)'
_computing_data_collection 'X-AREA (Stoe & Cie, 2001)'
_computing_data_reduction 'X-AREA (Stoe & Cie, 2001)'
_computing_molecular_graphics 'XP in SHELXTL (Sheldrick, 2008)'
_computing_publication_material 'SHELXL97 (Sheldrick, 2008)'
_computing_structure_refinement 'SHELXL97 (Sheldrick, 2008)'
_computing_structure_solution 'SHELXS97 (Sheldrick, 2008)'
_diffrn_ambient_temperature 173(2)
_diffrn_measured_fraction_theta_full 0.996
_diffrn_measured_fraction_theta_max 0.990
_diffrn_measurement_device_type 'Stoe IPDS II two-circle'
_diffrn_measurement_method \w
_diffrn_radiation_monochromator graphite
_diffrn_radiation_source 'fine-focus sealed tube'
_diffrn_radiation_type MoK\a
_diffrn_radiation_wavelength 0.71073
_diffrn_reflns_av_R_equivalents 0.0956
_diffrn_reflns_av_sigmaI/netI 0.0335
_diffrn_reflns_limit_h_max 28
_diffrn_reflns_limit_h_min -27
_diffrn_reflns_limit_k_max 28
_diffrn_reflns_limit_k_min -18
_diffrn_reflns_limit_l_max 28
_diffrn_reflns_limit_l_min -28
_diffrn_reflns_number 75864
_diffrn_reflns_theta_full 25.00
_diffrn_reflns_theta_max 25.48
_diffrn_reflns_theta_min 2.45
_diffrn_standards_number 0
_exptl_absorpt_coefficient_mu 2.311
_exptl_absorpt_correction_T_max 0.5250
_exptl_absorpt_correction_T_min 0.4984
_exptl_absorpt_correction_type multi-scan
_exptl_absorpt_process_details '(MULABS; Spek, 2009; Blessing, 1995)'
_exptl_crystal_colour colourless
_exptl_crystal_density_diffrn 1.705
_exptl_crystal_density_method 'not measured'
_exptl_crystal_description block
_exptl_crystal_F_000 6528
_exptl_crystal_size_max 0.35
_exptl_crystal_size_mid 0.33
_exptl_crystal_size_min 0.32
_refine_diff_density_max 0.569
_refine_diff_density_min -0.403
_refine_ls_abs_structure_details 'Flack  (1983), 1839 Friedel pairs'
_refine_ls_abs_structure_Flack -0.002(19)
_refine_ls_extinction_coef 0.00131(12)
_refine_ls_extinction_expression Fc^*^=kFc[1+0.001xFc^2^\l^3^/sin(2\q)]^-1/4^
_refine_ls_extinction_method 'SHELXL97 (Sheldrick, 2008)'
_refine_ls_goodness_of_fit_ref 1.078
_refine_ls_hydrogen_treatment constr
_refine_ls_matrix_type full
_refine_ls_number_parameters 271
_refine_ls_number_reflns 4000
_refine_ls_number_restraints 0
_refine_ls_restrained_S_all 1.078
_refine_ls_R_factor_all 0.0443
_refine_ls_R_factor_gt 0.0382
_refine_ls_shift/su_max 0.001
_refine_ls_shift/su_mean 0.000
_refine_ls_structure_factor_coef Fsqd
_refine_ls_weighting_details 'calc w=1/[\s^2^(Fo^2^)+(0.0574P)^2^] where P=(Fo^2^+2Fc^2^)/3'
_refine_ls_weighting_scheme calc
_refine_ls_wR_factor_gt 0.0904
_refine_ls_wR_factor_ref 0.0929
_reflns_number_gt 3655
_reflns_number_total 4000
_reflns_threshold_expression I>2\s(I)
_cod_data_source_file kj2188.cif
_cod_data_source_block I
_cod_database_code 2231961
_cod_database_fobs_code 2231961

loop_
_symmetry_equiv_pos_as_xyz
'x, y, z'
'y+1/2, -x+1/2, -z+1/2'
'-x, -y, z'
'-y+1/2, x+1/2, -z+1/2'
'x, -y, -z'
'-y+1/2, -x+1/2, z+1/2'
'-x, y, -z'
'y+1/2, x+1/2, z+1/2'
'z, x, y'
'x+1/2, -z+1/2, -y+1/2'
'-z, -x, y'
'-x+1/2, z+1/2, -y+1/2'
'z, -x, -y'
'-x+1/2, -z+1/2, y+1/2'
'-z, x, -y'
'x+1/2, z+1/2, y+1/2'
'y, z, x'
'z+1/2, y+1/2, x+1/2'
'z+1/2, -y+1/2, -x+1/2'
'-z+1/2, -y+1/2, x+1/2'
'-z+1/2, y+1/2, -x+1/2'
'y, -z, -x'
'-y, -z, x'
'-y, z, -x'

loop_
_atom_site_type_symbol
_atom_site_label
_atom_site_fract_x
_atom_site_fract_y
_atom_site_fract_z
_atom_site_U_iso_or_equiv
_atom_site_adp_type
_atom_site_calc_flag
_atom_site_refinement_flags
_atom_site_occupancy
_atom_site_symmetry_multiplicity
_atom_site_disorder_assembly
_atom_site_disorder_group
Zn Zn1 0.50037(3) 0.061641(18) 0.20605(2) 0.03607(14) Uani d . 1 1 . .
Zn Zn2 0.48836(2) 0.12803(2) 0.33083(3) 0.04580(17) Uani d . 1 1 A .
O O1 0.50255(15) 0.06020(12) 0.29312(12) 0.0371(6) Uani d . 1 1 . .
C C1 0.4214(3) 0.1702(3) 0.3561(3) 0.0620(16) Uani d . 1 1 . .
C C2 0.4150(3) 0.1966(3) 0.4078(3) 0.077(2) Uani d . 1 1 . .
C C3 0.3657(5) 0.2226(4) 0.4255(4) 0.110(3) Uani d . 1 1 . .
C C4 0.3189(5) 0.2225(5) 0.3911(6) 0.135(5) Uani d . 1 1 . .
C C5 0.3221(3) 0.1967(4) 0.3404(5) 0.114(4) Uani d . 1 1 . .
C C6 0.3732(3) 0.1700(3) 0.3230(4) 0.078(2) Uani d . 1 1 . .
C C11 0.51854(19) 0.1320(2) 0.1628(2) 0.0425(10) Uani d . 1 1 . .
C C12 0.5218(2) 0.18472(19) 0.1880(2) 0.0441(11) Uani d . 1 1 . .
C C13 0.5437(3) 0.2323(2) 0.1619(3) 0.0557(14) Uani d . 1 1 . .
C C14 0.5638(3) 0.2287(2) 0.1076(3) 0.0542(13) Uani d . 1 1 . .
C C15 0.5611(3) 0.1768(3) 0.0799(2) 0.0552(13) Uani d . 1 1 . .
C C16 0.5389(2) 0.1301(2) 0.1077(2) 0.0483(12) Uani d . 1 1 . .
F F2 0.4605(3) 0.1988(2) 0.44346(18) 0.1052(16) Uani d . 1 1 . .
F F3 0.3626(4) 0.2482(3) 0.4764(3) 0.179(4) Uani d . 1 1 . .
F F4 0.2699(4) 0.2452(4) 0.4065(4) 0.230(6) Uani d . 1 1 . .
F F5 0.2763(2) 0.1940(3) 0.3044(4) 0.169(3) Uani d . 1 1 . .
F F6 0.37461(18) 0.1443(2) 0.2707(2) 0.0906(13) Uani d . 1 1 . .
F F12 0.5028(2) 0.19094(11) 0.24282(12) 0.0634(8) Uani d . 1 1 . .
F F13 0.5465(2) 0.28246(13) 0.18992(18) 0.0851(12) Uani d . 1 1 . .
F F14 0.58640(19) 0.27394(15) 0.08172(19) 0.0782(11) Uani d . 1 1 . .
F F15 0.5811(2) 0.17297(16) 0.02661(16) 0.0878(13) Uani d . 1 1 . .
F F16 0.53988(18) 0.08019(14) 0.07952(15) 0.0698(10) Uani d . 1 1 . .
O O2 0.5635(2) 0.1608(3) 0.3571(3) 0.100(2) Uani d . 1 1 . .
C C21 0.6146(17) 0.1819(17) 0.3404(17) 0.146(15) Uiso d P 0.38(2) 1 A 1
H H21A 0.6265 0.1634 0.3044 0.175 Uiso calc PR 0.38(2) 1 A 1
H H21B 0.6437 0.1733 0.3697 0.175 Uiso calc PR 0.38(2) 1 A 1
C C21' 0.5649(6) 0.2278(6) 0.3605(6) 0.082(4) Uiso d P 0.62(2) 1 A 2
H H21C 0.5293 0.2433 0.3442 0.099 Uiso calc PR 0.62(2) 1 A 2
H H21D 0.5671 0.2397 0.4008 0.099 Uiso calc PR 0.62(2) 1 A 2
C C22 0.6107(12) 0.2494(8) 0.3312(10) 0.265(12) Uani d . 1 1 . .
H H22A 0.5833 0.2656 0.3583 0.397 Uiso calc PR 0.38(2) 1 A 1
H H22B 0.5981 0.2575 0.2923 0.397 Uiso calc PR 0.38(2) 1 A 1
H H22C 0.6482 0.2665 0.3375 0.397 Uiso calc PR 0.38(2) 1 A 1
H H22D 0.6171 0.2890 0.3428 0.397 Uiso calc PR 0.62(2) 1 A 2
H H22E 0.6030 0.2480 0.2903 0.397 Uiso calc PR 0.62(2) 1 A 2
H H22F 0.6447 0.2268 0.3398 0.397 Uiso calc PR 0.62(2) 1 A 2
C C23 0.5877(7) 0.1302(8) 0.4201(8) 0.079(5) Uiso d P 0.49(2) 1 A 1
H H23A 0.6238 0.1099 0.4125 0.095 Uiso calc PR 0.49(2) 1 A 1
H H23B 0.5959 0.1609 0.4479 0.095 Uiso calc PR 0.49(2) 1 A 1
C C24 0.5464(9) 0.0897(8) 0.4457(8) 0.089(6) Uiso d P 0.49(2) 1 A 1
H H24A 0.5658 0.0663 0.4743 0.133 Uiso calc PR 0.49(2) 1 A 1
H H24B 0.5307 0.0652 0.4159 0.133 Uiso calc PR 0.49(2) 1 A 1
H H24C 0.5155 0.1110 0.4639 0.133 Uiso calc PR 0.49(2) 1 A 1
C C23' 0.6024(6) 0.1326(6) 0.3793(6) 0.069(5) Uiso d P 0.51(2) 1 A 2
H H23C 0.6346 0.1576 0.3901 0.083 Uiso calc PR 0.51(2) 1 A 2
H H23D 0.6165 0.1031 0.3527 0.083 Uiso calc PR 0.51(2) 1 A 2
C C24' 0.5754(9) 0.1044(9) 0.4335(8) 0.086(5) Uiso d P 0.51(2) 1 A 2
H H24D 0.6040 0.0808 0.4526 0.129 Uiso calc PR 0.51(2) 1 A 2
H H24E 0.5431 0.0806 0.4221 0.129 Uiso calc PR 0.51(2) 1 A 2
H H24F 0.5622 0.1341 0.4596 0.129 Uiso calc PR 0.51(2) 1 A 2

loop_
_atom_site_aniso_label
_atom_site_aniso_U_11
_atom_site_aniso_U_22
_atom_site_aniso_U_33
_atom_site_aniso_U_12
_atom_site_aniso_U_13
_atom_site_aniso_U_23
Zn1 0.0371(3) 0.0301(2) 0.0410(3) -0.0003(2) 0.0001(3) 0.00158(19)
Zn2 0.0421(3) 0.0406(3) 0.0547(3) 0.0011(2) 0.0038(2) -0.0109(2)
O1 0.0337(14) 0.0367(14) 0.0410(14) 0.0009(14) 0.0006(15) -0.0018(12)
C1 0.066(4) 0.047(3) 0.073(4) 0.006(3) 0.025(3) 0.010(3)
C2 0.085(5) 0.067(4) 0.078(5) 0.028(4) 0.026(4) 0.010(3)
C3 0.137(9) 0.108(7) 0.084(6) 0.046(6) 0.057(6) 0.008(5)
C4 0.109(8) 0.163(10) 0.133(9) 0.086(8) 0.072(8) 0.056(8)
C5 0.059(5) 0.123(7) 0.160(9) 0.030(5) 0.027(5) 0.080(7)
C6 0.062(4) 0.068(4) 0.103(6) 0.012(3) 0.022(4) 0.035(4)
C11 0.042(2) 0.039(2) 0.047(3) 0.0014(19) -0.0014(19) 0.004(2)
C12 0.052(3) 0.032(2) 0.049(3) -0.0018(19) 0.008(2) 0.0038(19)
C13 0.066(3) 0.033(3) 0.068(4) 0.000(2) 0.011(3) 0.000(2)
C14 0.059(3) 0.039(3) 0.065(3) -0.003(2) 0.013(3) 0.014(2)
C15 0.065(3) 0.055(3) 0.045(3) 0.001(3) 0.014(2) 0.014(2)
C16 0.057(3) 0.037(3) 0.051(3) 0.000(2) -0.001(2) 0.005(2)
F2 0.143(4) 0.107(3) 0.066(3) 0.031(3) 0.020(3) -0.018(2)
F3 0.243(9) 0.166(6) 0.128(5) 0.095(6) 0.100(5) -0.006(4)
F4 0.170(7) 0.269(10) 0.251(9) 0.169(7) 0.136(7) 0.128(8)
F5 0.064(3) 0.209(7) 0.234(8) 0.047(4) 0.016(4) 0.103(6)
F6 0.066(2) 0.094(3) 0.111(4) -0.005(2) -0.013(2) 0.017(3)
F12 0.093(2) 0.0402(14) 0.0566(16) -0.0037(18) 0.024(2) 0.0002(12)
F13 0.131(3) 0.0357(17) 0.089(3) -0.0218(19) 0.031(3) -0.0054(17)
F14 0.092(3) 0.0508(19) 0.092(3) -0.0078(18) 0.029(2) 0.0174(18)
F15 0.135(4) 0.067(2) 0.061(2) 0.004(2) 0.044(2) 0.0093(18)
F16 0.110(3) 0.0468(17) 0.0532(18) -0.0039(18) 0.0130(19) -0.0072(14)
O2 0.064(3) 0.113(4) 0.124(5) -0.027(3) 0.006(3) -0.065(4)
C22 0.39(3) 0.168(18) 0.24(2) -0.10(2) 0.00(2) -0.021(16)

loop_
_atom_type_symbol
_atom_type_description
_atom_type_scat_dispersion_real
_atom_type_scat_dispersion_imag
_atom_type_scat_source
C C 0.0033 0.0016 'International Tables Vol C Tables 4.2.6.8 and 6.1.1.4'
H H 0.0000 0.0000 'International Tables Vol C Tables 4.2.6.8 and 6.1.1.4'
F F 0.0171 0.0103 'International Tables Vol C Tables 4.2.6.8 and 6.1.1.4'
O O 0.0106 0.0060 'International Tables Vol C Tables 4.2.6.8 and 6.1.1.4'
Zn Zn 0.2839 1.4301 'International Tables Vol C Tables 4.2.6.8 and 6.1.1.4'

loop_
_geom_angle_atom_site_label_1
_geom_angle_atom_site_label_2
_geom_angle_atom_site_label_3
_geom_angle_site_symmetry_1
_geom_angle_site_symmetry_3
_geom_angle
C11 Zn1 O1 . 4_545 137.71(16)
C11 Zn1 O1 . . 121.31(16)
O1 Zn1 O1 4_545 . 89.80(12)
C11 Zn1 O1 . 2 117.83(16)
O1 Zn1 O1 4_545 2 88.69(11)
O1 Zn1 O1 . 2 87.78(12)
C11 Zn1 Zn1 . 3_655 146.43(14)
O1 Zn1 Zn1 4_545 3_655 45.37(9)
O1 Zn1 Zn1 . 3_655 89.06(8)
O1 Zn1 Zn1 2 3_655 43.33(9)
C11 Zn1 Zn1 . 2 132.34(14)
O1 Zn1 Zn1 4_545 2 89.85(8)
O1 Zn1 Zn1 . 2 43.08(9)
O1 Zn1 Zn1 2 2 44.72(8)
Zn1 Zn1 Zn1 3_655 2 60.137(9)
C11 Zn1 Zn1 . 4_545 151.96(14)
O1 Zn1 Zn1 4_545 4_545 44.68(8)
O1 Zn1 Zn1 . 4_545 45.14(9)
O1 Zn1 Zn1 2 4_545 88.44(8)
Zn1 Zn1 Zn1 3_655 4_545 60.137(9)
Zn1 Zn1 Zn1 2 4_545 59.724(18)
O1 Zn2 C1 . . 136.6(2)
O1 Zn2 O2 . . 108.4(2)
C1 Zn2 O2 . . 114.7(2)
Zn2 O1 Zn1 . 2 137.41(17)
Zn2 O1 Zn1 . . 117.33(14)
Zn1 O1 Zn1 2 . 92.24(12)
Zn2 O1 Zn1 . 4_545 116.75(17)
Zn1 O1 Zn1 2 4_545 91.30(11)
Zn1 O1 Zn1 . 4_545 90.14(12)
C2 C1 C6 . . 114.3(6)
C2 C1 Zn2 . . 125.9(6)
C6 C1 Zn2 . . 119.4(5)
F2 C2 C3 . . 117.4(8)
F2 C2 C1 . . 118.4(6)
C3 C2 C1 . . 124.1(9)
F3 C3 C4 . . 119.0(9)
F3 C3 C2 . . 121.0(11)
C4 C3 C2 . . 120.0(9)
F4 C4 C5 . . 118.4(14)
F4 C4 C3 . . 122.8(13)
C5 C4 C3 . . 118.8(8)
C4 C5 F5 . . 121.7(9)
C4 C5 C6 . . 120.4(10)
F5 C5 C6 . . 117.9(11)
F6 C6 C1 . . 119.3(6)
F6 C6 C5 . . 118.4(8)
C1 C6 C5 . . 122.3(9)
C12 C11 C16 . . 114.4(4)
C12 C11 Zn1 . . 122.8(4)
C16 C11 Zn1 . . 121.8(4)
C11 C12 F12 . . 118.8(4)
C11 C12 C13 . . 124.2(5)
F12 C12 C13 . . 117.0(4)
F13 C13 C14 . . 119.5(5)
F13 C13 C12 . . 120.7(5)
C14 C13 C12 . . 119.7(5)
F14 C14 C13 . . 121.0(5)
F14 C14 C15 . . 120.3(5)
C13 C14 C15 . . 118.7(5)
F15 C15 C16 . . 121.5(5)
F15 C15 C14 . . 118.9(5)
C16 C15 C14 . . 119.6(5)
F16 C16 C15 . . 117.0(5)
F16 C16 C11 . . 119.6(4)
C15 C16 C11 . . 123.3(5)
C23' O2 C21 . . 70.4(17)
C23' O2 C21' . . 119.7(9)
C21 O2 C23 . . 96.1(18)
C21' O2 C23 . . 111.2(9)
C23' O2 Zn2 . . 124.5(8)
C21 O2 Zn2 . . 145.4(18)
C21' O2 Zn2 . . 114.4(6)
C23 O2 Zn2 . . 112.8(7)
O2 C21 C22 . . 110(3)
O2 C21 H21A . . 109.6
C22 C21 H21A . . 109.6
O2 C21 H21B . . 109.6
C22 C21 H21B . . 109.6
H21A C21 H21B . . 108.1
C22 C21' O2 . . 111.2(13)
C22 C21' H21C . . 109.4
O2 C21' H21C . . 109.4
C22 C21' H21D . . 109.4
O2 C21' H21D . . 109.4
H21C C21' H21D . . 108.0
C21' C22 C21 . . 67.1(16)
C21' C22 H22A . . 46.1
C21 C22 H22A . . 109.5
C21' C22 H22B . . 107.6
C21 C22 H22B . . 109.5
H22A C22 H22B . . 109.5
C21' C22 H22C . . 141.3
C21 C22 H22C . . 109.5
H22A C22 H22C . . 109.5
H22B C22 H22C . . 109.5
C21' C22 H22D . . 109.5
C21 C22 H22D . . 153.1
C21' C22 H22E . . 109.5
H22C C22 H22E . . 109.2
H22D C22 H22E . . 109.5
C21' C22 H22F . . 109.5
H22D C22 H22F . . 109.5
H22E C22 H22F . . 109.5
C24 C23 O2 . . 113.2(12)
C24 C23 H23A . . 108.9
O2 C23 H23A . . 108.9
C24 C23 H23B . . 108.9
O2 C23 H23B . . 108.9
H23A C23 H23B . . 107.7
C23 C24 H24A . . 109.5
C23 C24 H24B . . 109.5
H24A C24 H24B . . 109.5
C23 C24 H24C . . 109.5
H24A C24 H24C . . 109.5
H24B C24 H24C . . 109.5
O2 C23' C24' . . 105.6(12)
O2 C23' H23C . . 110.6
C24' C23' H23C . . 110.6
O2 C23' H23D . . 110.6
C24' C23' H23D . . 110.6
H23C C23' H23D . . 108.8
C23' C24' H24D . . 109.5
C23' C24' H24E . . 109.5
H24D C24' H24E . . 109.5
C23' C24' H24F . . 109.5
H24D C24' H24F . . 109.5
H24E C24' H24F . . 109.5

loop_
_geom_bond_atom_site_label_1
_geom_bond_atom_site_label_2
_geom_bond_site_symmetry_2
_geom_bond_distance
Zn1 C11 . 1.987(5)
Zn1 O1 4_545 1.988(3)
Zn1 O1 . 2.047(3)
Zn1 O1 2 2.062(3)
Zn1 Zn1 3_655 2.8965(8)
Zn1 Zn1 2 2.9087(8)
Zn1 Zn1 4_545 2.9087(8)
Zn2 O1 . 1.854(3)
Zn2 C1 . 1.951(6)
Zn2 O2 . 2.022(5)
O1 Zn1 2 1.988(3)
O1 Zn1 4_545 2.062(3)
C1 C2 . 1.373(10)
C1 C6 . 1.373(11)
C2 F2 . 1.359(9)
C2 C3 . 1.373(11)
C3 F3 . 1.340(11)
C3 C4 . 1.365(17)
C4 F4 . 1.319(9)
C4 C5 . 1.339(17)
C5 F5 . 1.371(12)
C5 C6 . 1.415(11)
C6 F6 . 1.370(10)
C11 C12 . 1.375(7)
C11 C16 . 1.381(7)
C12 F12 . 1.373(6)
C12 C13 . 1.374(7)
C13 F13 . 1.352(7)
C13 C14 . 1.363(8)
C14 F14 . 1.335(6)
C14 C15 . 1.385(8)
C15 F15 . 1.339(6)
C15 C16 . 1.379(7)
C16 F16 . 1.347(6)
O2 C23' . 1.244(14)
O2 C21 . 1.36(4)
O2 C21' . 1.576(14)
O2 C23 . 1.74(2)
C21 C22 . 1.61(4)
C21 H21A . 0.9900
C21 H21B . 0.9900
C21' C22 . 1.37(2)
C21' H21C . 0.9900
C21' H21D . 0.9900
C22 H22A . 0.9800
C22 H22B . 0.9800
C22 H22C . 0.9800
C22 H22D . 0.9800
C22 H22E . 0.9800
C22 H22F . 0.9800
C23 C24 . 1.49(3)
C23 H23A . 0.9900
C23 H23B . 0.9900
C24 H24A . 0.9800
C24 H24B . 0.9800
C24 H24C . 0.9800
C23' C24' . 1.57(2)
C23' H23C . 0.9900
C23' H23D . 0.9900
C24' H24D . 0.9800
C24' H24E . 0.9800
C24' H24F . 0.9800

loop_
_geom_torsion_atom_site_label_1
_geom_torsion_atom_site_label_2
_geom_torsion_atom_site_label_3
_geom_torsion_atom_site_label_4
_geom_torsion_site_symmetry_1
_geom_torsion_site_symmetry_4
_geom_torsion
C1 Zn2 O1 Zn1 . 2 -146.6(3)
O2 Zn2 O1 Zn1 . 2 26.8(4)
C1 Zn2 O1 Zn1 . . 84.5(3)
O2 Zn2 O1 Zn1 . . -102.0(3)
C1 Zn2 O1 Zn1 . 4_545 -20.8(4)
O2 Zn2 O1 Zn1 . 4_545 152.7(3)
C11 Zn1 O1 Zn2 . . 27.9(3)
O1 Zn1 O1 Zn2 4_545 . -121.8(2)
O1 Zn1 O1 Zn2 2 . 149.5(2)
Zn1 Zn1 O1 Zn2 3_655 . -167.19(17)
Zn1 Zn1 O1 Zn2 2 . 148.2(3)
Zn1 Zn1 O1 Zn2 4_545 . -120.5(2)
C11 Zn1 O1 Zn1 . 2 -120.25(17)
O1 Zn1 O1 Zn1 2 2 1.30(11)
Zn1 Zn1 O1 Zn1 3_655 2 44.64(9)
Zn1 Zn1 O1 Zn1 4_545 2 91.31(11)
C11 Zn1 O1 Zn1 . 4_545 148.44(17)
O1 Zn1 O1 Zn1 4_545 4_545 -1.31(11)
Zn1 Zn1 O1 Zn1 3_655 4_545 -46.67(9)
Zn1 Zn1 O1 Zn1 2 4_545 -91.31(11)
O1 Zn2 C1 C2 . . 136.8(5)
O2 Zn2 C1 C2 . . -36.4(7)
O1 Zn2 C1 C6 . . -36.3(6)
O2 Zn2 C1 C6 . . 150.5(5)
C6 C1 C2 F2 . . 179.8(6)
Zn2 C1 C2 F2 . . 6.4(10)
C6 C1 C2 C3 . . -1.9(11)
Zn2 C1 C2 C3 . . -175.4(6)
F2 C2 C3 F3 . . -1.0(13)
C1 C2 C3 F3 . . -179.2(8)
F2 C2 C3 C4 . . 179.2(9)
C1 C2 C3 C4 . . 0.9(15)
F3 C3 C4 F4 . . -1.9(17)
C2 C3 C4 F4 . . 178.0(9)
F3 C3 C4 C5 . . -179.8(10)
C2 C3 C4 C5 . . 0.1(17)
F4 C4 C5 F5 . . 0.7(16)
C3 C4 C5 F5 . . 178.7(9)
F4 C4 C5 C6 . . -177.8(8)
C3 C4 C5 C6 . . 0.2(16)
C2 C1 C6 F6 . . -179.5(6)
Zn2 C1 C6 F6 . . -5.7(8)
C2 C1 C6 C5 . . 2.2(10)
Zn2 C1 C6 C5 . . 176.0(6)
C4 C5 C6 F6 . . -179.7(8)
F5 C5 C6 F6 . . 1.7(10)
C4 C5 C6 C1 . . -1.4(13)
F5 C5 C6 C1 . . -179.9(7)
O1 Zn1 C11 C12 4_545 . 117.9(4)
O1 Zn1 C11 C12 . . -13.6(5)
O1 Zn1 C11 C12 2 . -119.3(4)
Zn1 Zn1 C11 C12 3_655 . -165.5(3)
Zn1 Zn1 C11 C12 2 . -66.6(5)
Zn1 Zn1 C11 C12 4_545 . 38.5(6)
O1 Zn1 C11 C16 4_545 . -74.3(5)
O1 Zn1 C11 C16 . . 154.2(4)
O1 Zn1 C11 C16 2 . 48.6(5)
Zn1 Zn1 C11 C16 3_655 . 2.3(6)
Zn1 Zn1 C11 C16 2 . 101.3(4)
Zn1 Zn1 C11 C16 4_545 . -153.7(3)
C16 C11 C12 F12 . . -179.8(5)
Zn1 C11 C12 F12 . . -11.1(7)
C16 C11 C12 C13 . . -0.5(8)
Zn1 C11 C12 C13 . . 168.2(4)
C11 C12 C13 F13 . . -178.7(5)
F12 C12 C13 F13 . . 0.6(8)
C11 C12 C13 C14 . . 0.0(9)
F12 C12 C13 C14 . . 179.4(5)
F13 C13 C14 F14 . . 0.2(10)
C12 C13 C14 F14 . . -178.6(6)
F13 C13 C14 C15 . . 179.4(6)
C12 C13 C14 C15 . . 0.6(9)
F14 C14 C15 F15 . . -0.5(9)
C13 C14 C15 F15 . . -179.7(6)
F14 C14 C15 C16 . . 178.5(6)
C13 C14 C15 C16 . . -0.7(9)
F15 C15 C16 F16 . . 2.1(9)
C14 C15 C16 F16 . . -176.9(5)
F15 C15 C16 C11 . . 179.3(6)
C14 C15 C16 C11 . . 0.3(9)
C12 C11 C16 F16 . . 177.5(5)
Zn1 C11 C16 F16 . . 8.7(7)
C12 C11 C16 C15 . . 0.3(8)
Zn1 C11 C16 C15 . . -168.5(5)
O1 Zn2 O2 C23' . . -43.3(10)
C1 Zn2 O2 C23' . . 131.7(10)
O1 Zn2 O2 C21 . . 63(3)
C1 Zn2 O2 C21 . . -122(3)
O1 Zn2 O2 C21' . . 150.0(6)
C1 Zn2 O2 C21' . . -35.0(7)
O1 Zn2 O2 C23 . . -81.5(7)
C1 Zn2 O2 C23 . . 93.6(7)
C23' O2 C21 C22 . . -147(3)
C21' O2 C21 C22 . . -12.3(19)
C23 O2 C21 C22 . . -123(2)
Zn2 O2 C21 C22 . . 90(4)
C23' O2 C21' C22 . . 64.6(18)
C21 O2 C21' C22 . . 14(2)
C23 O2 C21' C22 . . 102.7(16)
Zn2 O2 C21' C22 . . -128.0(14)
O2 C21' C22 C21 . . -12(2)
O2 C21 C22 C21' . . 14(2)
C23' O2 C23 C24 . . -123(2)
C21 O2 C23 C24 . . -166(2)
C21' O2 C23 C24 . . 124.9(13)
Zn2 O2 C23 C24 . . -5.3(15)
C21 O2 C23' C24' . . 157(2)
C21' O2 C23' C24' . . 107.9(13)
C23 O2 C23' C24' . . 22.7(14)
Zn2 O2 C23' C24' . . -58.2(15)
